data_7150997
loop_
_publ_author_name
'Kang, Tai-Ran'
'Xie, Jian-Wu'
'Du, Wei'
'Feng, Xin'
'Chen, Ying-Chun'

_publ_section_title
;
 Stereoselective desymmetrisation of prochiral \a,\a-dicyanoalkenes via
 domino Michael--Michael addition reactions
;
_journal_issue 15
_journal_name_full 'Organic &amp; Biomolecular Chemistry'
_journal_page_first 2673
_journal_page_last 2675
_journal_paper_doi 10.1039/b809308c
_journal_volume 6
_journal_year 2008
_chemical_absolute_configuration ad
_chemical_formula_sum 'C20 H21 Cl N2 O'
_chemical_formula_weight 340.84
_chemical_name_systematic
;
?
;
_space_group_IT_number 4
_symmetry_cell_setting monoclinic
_symmetry_space_group_name_Hall 'P 2yb'
_symmetry_space_group_name_H-M 'P 1 21 1'
_atom_sites_solution_hydrogens geom
_atom_sites_solution_primary direct
_atom_sites_solution_secondary difmap
_audit_creation_method SHELXL-97
_cell_angle_alpha 90.00
_cell_angle_beta 90.63(3)
_cell_angle_gamma 90.00
_cell_formula_units_Z 2
_cell_length_a 6.0880(12)
_cell_length_b 14.543(3)
_cell_length_c 9.779(2)
_cell_measurement_reflns_used 2732
_cell_measurement_temperature 113(2)
_cell_measurement_theta_max 27.9
_cell_measurement_theta_min 2.5
_cell_volume 865.8(3)
_computing_cell_refinement 'Bruker XSCANS'
_computing_data_collection 'crystalclear (Rigaku/MSC Inc.,2005)'
_computing_data_reduction 'Bruker SHELXTL'
_computing_molecular_graphics 'Bruker SHELXTL'
_computing_publication_material 'Bruker SHELXTL'
_computing_structure_refinement 'SHELXL-97 (Sheldrick, 1997)'
_computing_structure_solution 'SHELXS-97 (Sheldrick, 1990)'
_diffrn_ambient_temperature 113(2)
_diffrn_detector_area_resol_mean 7.31
_diffrn_measured_fraction_theta_full 0.992
_diffrn_measured_fraction_theta_max 0.992
_diffrn_measurement_device_type 'rigaku saturn'
_diffrn_measurement_method '\w scans'
_diffrn_radiation_monochromator confocal
_diffrn_radiation_source 'rotating anode'
_diffrn_radiation_type MoK\a
_diffrn_radiation_wavelength 0.71073
_diffrn_reflns_av_R_equivalents 0.0249
_diffrn_reflns_av_sigmaI/netI 0.0420
_diffrn_reflns_limit_h_max 5
_diffrn_reflns_limit_h_min -7
_diffrn_reflns_limit_k_max 17
_diffrn_reflns_limit_k_min -17
_diffrn_reflns_limit_l_max 11
_diffrn_reflns_limit_l_min -11
_diffrn_reflns_number 5433
_diffrn_reflns_theta_full 25.99
_diffrn_reflns_theta_max 25.99
_diffrn_reflns_theta_min 2.51
_diffrn_standards_decay_% 0
_diffrn_standards_interval_count 0
_diffrn_standards_interval_time 0
_diffrn_standards_number 0
_exptl_absorpt_coefficient_mu 0.229
_exptl_absorpt_correction_T_max 0.9819
_exptl_absorpt_correction_T_min 0.9470
_exptl_absorpt_correction_type multi-scan
_exptl_absorpt_process_details crystalclear
_exptl_crystal_colour colorless
_exptl_crystal_density_diffrn 1.307
_exptl_crystal_density_method 'not measured'
_exptl_crystal_description platelet
_exptl_crystal_F_000 360
_exptl_crystal_size_max 0.24
_exptl_crystal_size_mid 0.20
_exptl_crystal_size_min 0.08
_refine_diff_density_max 0.237
_refine_diff_density_min -0.274
_refine_diff_density_rms 0.041
_refine_ls_abs_structure_details 'Flack H D (1983), Acta Cryst. A39, 876-881'
_refine_ls_abs_structure_Flack 0.01(4)
_refine_ls_extinction_method none
_refine_ls_goodness_of_fit_ref 1.061
_refine_ls_hydrogen_treatment constr
_refine_ls_matrix_type full
_refine_ls_number_parameters 218
_refine_ls_number_reflns 3325
_refine_ls_number_restraints 1
_refine_ls_restrained_S_all 1.061
_refine_ls_R_factor_all 0.0332
_refine_ls_R_factor_gt 0.0294
_refine_ls_shift/su_max 0.005
_refine_ls_shift/su_mean 0.001
_refine_ls_structure_factor_coef Fsqd
_refine_ls_weighting_details 'calc w=1/[\s^2^(Fo^2^)+(0.0436P)^2^+0.0000P] where P=(Fo^2^+2Fc^2^)/3'
_refine_ls_weighting_scheme calc
_refine_ls_wR_factor_gt 0.0737
_refine_ls_wR_factor_ref 0.0753
_reflns_number_gt 2932
_reflns_number_total 3325
_reflns_threshold_expression >2sigma(I)
_cod_data_source_file b809308c.txt
_cod_data_source_block 4c
_cod_depositor_comments
;
The following automatic conversions were performed:
'_symmetry_cell_setting' value 'Monoclinic' changed to 'monoclinic'
according to '/home/saulius/struct/CIF-dictionaries/cif_core.dic'
dictionary named 'cif_core.dic' version 2.4.1 from 2010-06-29.

Automatic conversion script
Id: cif_fix_enum 1527 2010-12-29 10:47:43Z saulius 
;
_cod_original_sg_symbol_H-M P2(1)
_cod_database_code 7150997

loop_
_symmetry_equiv_pos_as_xyz
'x, y, z'
'-x, y+1/2, -z'

loop_
_atom_site_label
_atom_site_type_symbol
_atom_site_fract_x
_atom_site_fract_y
_atom_site_fract_z
_atom_site_U_iso_or_equiv
_atom_site_adp_type
_atom_site_occupancy
_atom_site_symmetry_multiplicity
_atom_site_calc_flag
_atom_site_refinement_flags
_atom_site_disorder_assembly
_atom_site_disorder_group
Cl1 Cl 0.78505(7) 0.25889(3) -0.41226(4) 0.02491(12) Uani 1 1 d . . .
N1 N 0.1558(3) 0.48600(12) 0.62817(16) 0.0270(4) Uani 1 1 d . . .
N2 N 0.7196(3) 0.55366(12) 0.42914(15) 0.0236(4) Uani 1 1 d . . .
O1 O -0.1116(2) 0.58223(9) 0.07636(13) 0.0281(3) Uani 1 1 d . . .
C1 C 0.1660(3) 0.53401(11) 0.25336(16) 0.0166(4) Uani 1 1 d . . .
H1A H 0.2899 0.5775 0.2654 0.020 Uiso 1 1 calc R . .
H1B H 0.0523 0.5508 0.3206 0.020 Uiso 1 1 calc R . .
C2 C 0.0678(3) 0.54666(11) 0.10667(17) 0.0175(4) Uani 1 1 d . . .
C3 C 0.2087(3) 0.51232(12) 0.00126(16) 0.0188(4) Uani 1 1 d . . .
H3A H 0.3428 0.5506 -0.0031 0.023 Uiso 1 1 calc R . .
H3B H 0.1319 0.5164 -0.0883 0.023 Uiso 1 1 calc R . .
C4 C 0.2734(3) 0.41114(12) 0.02997(16) 0.0155(4) Uani 1 1 d . . .
H4 H 0.1343 0.3748 0.0340 0.019 Uiso 1 1 calc R . .
C5 C 0.3955(3) 0.40047(12) 0.17714(17) 0.0141(3) Uani 1 1 d . . .
H5 H 0.5299 0.4400 0.1764 0.017 Uiso 1 1 calc R . .
C6 C 0.2492(3) 0.43536(11) 0.28639(16) 0.0138(3) Uani 1 1 d . . .
C7 C 0.0555(3) 0.36906(12) 0.29601(18) 0.0177(4) Uani 1 1 d . . .
H7A H -0.0313 0.3719 0.2099 0.021 Uiso 1 1 calc R . .
H7B H -0.0409 0.3889 0.3714 0.021 Uiso 1 1 calc R . .
C8 C 0.1278(3) 0.26924(12) 0.32135(17) 0.0192(4) Uani 1 1 d . . .
H8A H 0.2018 0.2653 0.4118 0.023 Uiso 1 1 calc R . .
H8B H -0.0040 0.2294 0.3238 0.023 Uiso 1 1 calc R . .
C9 C 0.2767(3) 0.23484(11) 0.21685(17) 0.0176(4) Uani 1 1 d . . .
H9 H 0.1973 0.2323 0.1269 0.021 Uiso 1 1 calc R . .
C10 C 0.4690(3) 0.30090(11) 0.20657(17) 0.0161(3) Uani 1 1 d . . .
H10A H 0.5671 0.2801 0.1327 0.019 Uiso 1 1 calc R . .
H10B H 0.5540 0.2995 0.2934 0.019 Uiso 1 1 calc R . .
C11 C 0.4044(3) 0.37240(11) -0.07929(16) 0.0150(4) Uani 1 1 d . . .
C12 C 0.6022(3) 0.41330(12) -0.10714(17) 0.0172(4) Uani 1 1 d . . .
H12 H 0.6538 0.4645 -0.0557 0.021 Uiso 1 1 calc R . .
C13 C 0.7194(3) 0.37813(12) -0.20952(17) 0.0185(4) Uani 1 1 d . . .
H13 H 0.8569 0.4045 -0.2327 0.022 Uiso 1 1 calc R . .
C14 C 0.6384(3) 0.30239(12) -0.28229(16) 0.0176(4) Uani 1 1 d . . .
C15 C 0.4442(3) 0.26017(14) -0.25731(15) 0.0183(3) Uani 1 1 d . . .
H15 H 0.3941 0.2088 -0.3089 0.022 Uiso 1 1 calc R . .
C16 C 0.3288(3) 0.29589(12) -0.15527(17) 0.0179(4) Uani 1 1 d . . .
H16 H 0.1915 0.2691 -0.1329 0.021 Uiso 1 1 calc R . .
C17 C 0.3902(3) 0.43854(12) 0.43161(16) 0.0158(4) Uani 1 1 d . . .
H17 H 0.4475 0.3753 0.4506 0.019 Uiso 1 1 calc R . .
C18 C 0.2591(3) 0.46536(13) 0.54230(18) 0.0184(4) Uani 1 1 d . . .
C19 C 0.5782(3) 0.50257(12) 0.43176(16) 0.0181(4) Uani 1 1 d . . .
C20 C 0.3636(3) 0.13856(13) 0.25292(18) 0.0251(4) Uani 1 1 d . . .
H20A H 0.4466 0.1413 0.3392 0.038 Uiso 1 1 calc R . .
H20B H 0.4598 0.1169 0.1800 0.038 Uiso 1 1 calc R . .
H20C H 0.2398 0.0961 0.2625 0.038 Uiso 1 1 calc R . .

loop_
_atom_site_aniso_label
_atom_site_aniso_U_11
_atom_site_aniso_U_22
_atom_site_aniso_U_33
_atom_site_aniso_U_23
_atom_site_aniso_U_13
_atom_site_aniso_U_12
Cl1 0.0310(2) 0.0255(2) 0.0185(2) 0.0001(2) 0.01229(16) 0.0066(2)
N1 0.0257(8) 0.0385(10) 0.0171(8) -0.0013(7) 0.0090(7) 0.0007(8)
N2 0.0196(8) 0.0300(9) 0.0211(8) -0.0036(7) 0.0063(7) 0.0009(7)
O1 0.0294(7) 0.0296(7) 0.0253(7) -0.0024(6) -0.0005(6) 0.0132(6)
C1 0.0188(8) 0.0157(8) 0.0155(8) -0.0010(7) 0.0029(7) 0.0014(7)
C2 0.0214(9) 0.0115(8) 0.0197(9) -0.0009(7) 0.0008(7) 0.0000(7)
C3 0.0267(9) 0.0192(8) 0.0106(8) 0.0019(7) 0.0028(7) 0.0052(7)
C4 0.0181(8) 0.0140(8) 0.0144(9) 0.0009(7) 0.0051(7) -0.0004(7)
C5 0.0144(8) 0.0159(8) 0.0120(8) -0.0003(6) 0.0054(6) -0.0007(7)
C6 0.0142(8) 0.0164(8) 0.0109(8) -0.0017(7) 0.0030(6) 0.0004(6)
C7 0.0165(9) 0.0201(9) 0.0167(8) -0.0019(7) 0.0063(7) -0.0013(7)
C8 0.0240(8) 0.0160(9) 0.0177(8) -0.0007(8) 0.0078(7) -0.0011(8)
C9 0.0245(9) 0.0157(9) 0.0127(8) 0.0004(6) 0.0037(7) 0.0014(7)
C10 0.0183(8) 0.0177(8) 0.0125(8) 0.0009(7) 0.0046(6) 0.0042(7)
C11 0.0190(9) 0.0156(8) 0.0104(8) 0.0016(7) 0.0017(7) 0.0013(7)
C12 0.0209(9) 0.0157(8) 0.0150(9) -0.0002(7) 0.0039(7) -0.0015(7)
C13 0.0177(9) 0.0220(9) 0.0159(9) 0.0044(7) 0.0062(7) -0.0001(7)
C14 0.0225(9) 0.0199(9) 0.0105(8) 0.0014(7) 0.0061(7) 0.0055(7)
C15 0.0237(8) 0.0161(7) 0.0151(8) -0.0025(8) 0.0033(6) -0.0012(8)
C16 0.0195(9) 0.0176(8) 0.0167(8) 0.0001(7) 0.0044(7) -0.0024(7)
C17 0.0173(9) 0.0161(8) 0.0141(8) 0.0001(7) 0.0045(7) 0.0015(7)
C18 0.0207(9) 0.0187(9) 0.0157(9) 0.0002(7) 0.0013(7) -0.0014(7)
C19 0.0192(9) 0.0223(9) 0.0128(8) -0.0027(7) 0.0032(7) 0.0054(8)
C20 0.0375(11) 0.0168(9) 0.0213(10) 0.0020(8) 0.0098(8) 0.0043(8)

loop_
_atom_type_symbol
_atom_type_description
_atom_type_scat_dispersion_real
_atom_type_scat_dispersion_imag
_atom_type_scat_source
C C 0.0033 0.0016 'International Tables Vol C Tables 4.2.6.8 and 6.1.1.4'
H H 0.0000 0.0000 'International Tables Vol C Tables 4.2.6.8 and 6.1.1.4'
N N 0.0061 0.0033 'International Tables Vol C Tables 4.2.6.8 and 6.1.1.4'
O O 0.0106 0.0060 'International Tables Vol C Tables 4.2.6.8 and 6.1.1.4'
Cl Cl 0.1484 0.1585 'International Tables Vol C Tables 4.2.6.8 and 6.1.1.4'

loop_
_geom_angle_atom_site_label_1
_geom_angle_atom_site_label_2
_geom_angle_atom_site_label_3
_geom_angle
_geom_angle_site_symmetry_1
_geom_angle_site_symmetry_3
_geom_angle_publ_flag
C6 C1 C2 114.90(13) . . ?
C6 C1 H1A 108.5 . . ?
C2 C1 H1A 108.5 . . ?
C6 C1 H1B 108.5 . . ?
C2 C1 H1B 108.5 . . ?
H1A C1 H1B 107.5 . . ?
O1 C2 C3 120.24(16) . . ?
O1 C2 C1 126.61(15) . . ?
C3 C2 C1 113.15(15) . . ?
C2 C3 C4 110.66(14) . . ?
C2 C3 H3A 109.5 . . ?
C4 C3 H3A 109.5 . . ?
C2 C3 H3B 109.5 . . ?
C4 C3 H3B 109.5 . . ?
H3A C3 H3B 108.1 . . ?
C11 C4 C3 112.07(14) . . ?
C11 C4 C5 111.47(13) . . ?
C3 C4 C5 111.45(13) . . ?
C11 C4 H4 107.2 . . ?
C3 C4 H4 107.2 . . ?
C5 C4 H4 107.2 . . ?
C6 C5 C10 111.17(13) . . ?
C6 C5 C4 109.46(13) . . ?
C10 C5 C4 112.65(13) . . ?
C6 C5 H5 107.8 . . ?
C10 C5 H5 107.8 . . ?
C4 C5 H5 107.8 . . ?
C5 C6 C7 107.32(13) . . ?
C5 C6 C1 111.23(13) . . ?
C7 C6 C1 110.19(13) . . ?
C5 C6 C17 108.52(13) . . ?
C7 C6 C17 111.04(13) . . ?
C1 C6 C17 108.54(13) . . ?
C6 C7 C8 112.72(14) . . ?
C6 C7 H7A 109.0 . . ?
C8 C7 H7A 109.0 . . ?
C6 C7 H7B 109.0 . . ?
C8 C7 H7B 109.0 . . ?
H7A C7 H7B 107.8 . . ?
C9 C8 C7 112.92(13) . . ?
C9 C8 H8A 109.0 . . ?
C7 C8 H8A 109.0 . . ?
C9 C8 H8B 109.0 . . ?
C7 C8 H8B 109.0 . . ?
H8A C8 H8B 107.8 . . ?
C8 C9 C10 108.31(14) . . ?
C8 C9 C20 111.47(14) . . ?
C10 C9 C20 109.15(14) . . ?
C8 C9 H9 109.3 . . ?
C10 C9 H9 109.3 . . ?
C20 C9 H9 109.3 . . ?
C9 C10 C5 112.60(14) . . ?
C9 C10 H10A 109.1 . . ?
C5 C10 H10A 109.1 . . ?
C9 C10 H10B 109.1 . . ?
C5 C10 H10B 109.1 . . ?
H10A C10 H10B 107.8 . . ?
C12 C11 C16 121.23(15) . . ?
C12 C11 C4 117.85(15) . . ?
C16 C11 C4 120.92(15) . . ?
C13 C12 C11 117.32(16) . . ?
C13 C12 H12 121.3 . . ?
C11 C12 H12 121.3 . . ?
C12 C13 C14 119.62(16) . . ?
C12 C13 H13 120.2 . . ?
C14 C13 H13 120.2 . . ?
C15 C14 C13 124.61(16) . . ?
C15 C14 Cl1 115.84(14) . . ?
C13 C14 Cl1 119.54(13) . . ?
C16 C15 C14 115.23(17) . . ?
C16 C15 H15 122.4 . . ?
C14 C15 H15 122.4 . . ?
C15 C16 C11 121.99(16) . . ?
C15 C16 H16 119.0 . . ?
C11 C16 H16 119.0 . . ?
C18 C17 C19 105.71(15) . . ?
C18 C17 C6 112.05(14) . . ?
C19 C17 C6 114.47(13) . . ?
C18 C17 H17 108.1 . . ?
C19 C17 H17 108.1 . . ?
C6 C17 H17 108.1 . . ?
N1 C18 C17 179.5(2) . . ?
N2 C19 C17 177.86(19) . . ?
C9 C20 H20A 109.5 . . ?
C9 C20 H20B 109.5 . . ?
H20A C20 H20B 109.5 . . ?
C9 C20 H20C 109.5 . . ?
H20A C20 H20C 109.5 . . ?
H20B C20 H20C 109.5 . . ?

loop_
_geom_bond_atom_site_label_1
_geom_bond_atom_site_label_2
_geom_bond_distance
_geom_bond_site_symmetry_2
_geom_bond_publ_flag
Cl1 C14 1.6844(17) . ?
N1 C18 1.096(2) . ?
N2 C19 1.138(2) . ?
O1 C2 1.242(2) . ?
C1 C6 1.554(2) . ?
C1 C2 1.559(2) . ?
C1 H1A 0.9900 . ?
C1 H1B 0.9900 . ?
C2 C3 1.438(2) . ?
C3 C4 1.548(2) . ?
C3 H3A 0.9900 . ?
C3 H3B 0.9900 . ?
C4 C11 1.454(2) . ?
C4 C5 1.620(2) . ?
C4 H4 1.0000 . ?
C5 C6 1.487(2) . ?
C5 C10 1.542(2) . ?
C5 H5 1.0000 . ?
C6 C7 1.527(2) . ?
C6 C17 1.652(2) . ?
C7 C8 1.536(2) . ?
C7 H7A 0.9900 . ?
C7 H7B 0.9900 . ?
C8 C9 1.462(2) . ?
C8 H8A 0.9900 . ?
C8 H8B 0.9900 . ?
C9 C10 1.518(2) . ?
C9 C20 1.537(2) . ?
C9 H9 1.0000 . ?
C10 H10A 0.9900 . ?
C10 H10B 0.9900 . ?
C11 C12 1.373(2) . ?
C11 C16 1.412(2) . ?
C12 C13 1.337(2) . ?
C12 H12 0.9500 . ?
C13 C14 1.398(3) . ?
C13 H13 0.9500 . ?
C14 C15 1.357(2) . ?
C15 C16 1.332(2) . ?
C15 H15 0.9500 . ?
C16 H16 0.9500 . ?
C17 C18 1.407(2) . ?
C17 C19 1.476(2) . ?
C17 H17 1.0000 . ?
C20 H20A 0.9800 . ?
C20 H20B 0.9800 . ?
C20 H20C 0.9800 . ?

loop_
_geom_torsion_atom_site_label_1
_geom_torsion_atom_site_label_2
_geom_torsion_atom_site_label_3
_geom_torsion_atom_site_label_4
_geom_torsion
_geom_torsion_site_symmetry_1
_geom_torsion_site_symmetry_2
_geom_torsion_site_symmetry_3
_geom_torsion_site_symmetry_4
_geom_torsion_publ_flag
C6 C1 C2 O1 129.93(18) . . . . ?
C6 C1 C2 C3 -50.29(19) . . . . ?
O1 C2 C3 C4 -126.72(17) . . . . ?
C1 C2 C3 C4 53.47(19) . . . . ?
C2 C3 C4 C11 176.29(14) . . . . ?
C2 C3 C4 C5 -58.01(19) . . . . ?
C11 C4 C5 C6 -176.28(14) . . . . ?
C3 C4 C5 C6 57.69(17) . . . . ?
C11 C4 C5 C10 -52.06(18) . . . . ?
C3 C4 C5 C10 -178.09(13) . . . . ?
C10 C5 C6 C7 -56.66(18) . . . . ?
C4 C5 C6 C7 68.43(16) . . . . ?
C10 C5 C6 C1 -177.26(14) . . . . ?
C4 C5 C6 C1 -52.17(17) . . . . ?
C10 C5 C6 C17 63.41(16) . . . . ?
C4 C5 C6 C17 -171.50(12) . . . . ?
C2 C1 C6 C5 49.72(18) . . . . ?
C2 C1 C6 C7 -69.17(17) . . . . ?
C2 C1 C6 C17 169.04(13) . . . . ?
C5 C6 C7 C8 55.85(18) . . . . ?
C1 C6 C7 C8 177.10(13) . . . . ?
C17 C6 C7 C8 -62.60(17) . . . . ?
C6 C7 C8 C9 -57.0(2) . . . . ?
C7 C8 C9 C10 54.24(19) . . . . ?
C7 C8 C9 C20 174.34(15) . . . . ?
C8 C9 C10 C5 -55.81(19) . . . . ?
C20 C9 C10 C5 -177.34(14) . . . . ?
C6 C5 C10 C9 59.39(19) . . . . ?
C4 C5 C10 C9 -63.89(18) . . . . ?
C3 C4 C11 C12 60.7(2) . . . . ?
C5 C4 C11 C12 -65.0(2) . . . . ?
C3 C4 C11 C16 -118.51(18) . . . . ?
C5 C4 C11 C16 115.81(17) . . . . ?
C16 C11 C12 C13 0.4(3) . . . . ?
C4 C11 C12 C13 -178.80(16) . . . . ?
C11 C12 C13 C14 -0.3(3) . . . . ?
C12 C13 C14 C15 0.2(3) . . . . ?
C12 C13 C14 Cl1 179.37(13) . . . . ?
C13 C14 C15 C16 -0.1(3) . . . . ?
Cl1 C14 C15 C16 -179.29(13) . . . . ?
C14 C15 C16 C11 0.1(3) . . . . ?
C12 C11 C16 C15 -0.3(3) . . . . ?
C4 C11 C16 C15 178.86(16) . . . . ?
C5 C6 C17 C18 -176.21(14) . . . . ?
C7 C6 C17 C18 -58.48(18) . . . . ?
C1 C6 C17 C18 62.78(17) . . . . ?
C5 C6 C17 C19 63.43(17) . . . . ?
C7 C6 C17 C19 -178.84(13) . . . . ?
C1 C6 C17 C19 -57.57(17) . . . . ?
C19 C17 C18 N1 158(100) . . . . ?
C6 C17 C18 N1 32(30) . . . . ?
C18 C17 C19 N2 -92(5) . . . . ?
C6 C17 C19 N2 32(5) . . . . ?

loop_
_cod_related_entry_id
_cod_related_entry_database
_cod_related_entry_code
1 ChemSpider 30653436
